data_8101829
loop_
_publ_author_name
'Wei, D.-Y.'
'Xie, H.-Z.'
'Huang, S.-J.'
'Zheng, Y.-Q.'

_publ_section_title
;
Crystal structure of bis(aquapraseodymium) trisuccinate, Pr~2~(H~2~O)
~2~[O~2~C(CH~2~)~2~CO~2~]~3~
;
_journal_issue 3
_journal_name_full 'Zeitschrift f\"ur Kristallographie - New Crystal Structures'
_journal_page_first 471
_journal_page_last 472
_journal_volume 220
_journal_year 2005
_chemical_formula_sum 'C12 H16 O14 Pr2'
_chemical_formula_weight 666.07
_chemical_name_systematic
; 
dipraseodymium trisuccinate dihydrate
;
_space_group_IT_number 2
_symmetry_cell_setting triclinic
_symmetry_space_group_name_Hall '-P 1'
_symmetry_space_group_name_H-M 'P -1'
_atom_sites_solution_hydrogens geom
_atom_sites_solution_primary direct
_atom_sites_solution_secondary difmap
_audit_creation_method SHELXL-97
_cell_angle_alpha 96.88(3)
_cell_angle_beta 97.01(3)
_cell_angle_gamma 103.61(3)
_cell_formula_units_Z 2
_cell_length_a 7.8660(16)
_cell_length_b 8.1100(16)
_cell_length_c 14.210(3)
_cell_measurement_reflns_used 25
_cell_measurement_temperature 293(2)
_cell_measurement_theta_max 12.5
_cell_measurement_theta_min 5.0
_cell_volume 864.0(3)
_computing_structure_refinement 'SHELXL-97 (Sheldrick, 1997)'
_computing_structure_solution 'SHELXS-97 (Sheldrick, 1990)'
_diffrn_ambient_temperature 293(2)
_diffrn_measured_fraction_theta_full 0.998
_diffrn_measured_fraction_theta_max 0.998
_diffrn_measurement_device_type 'Bruker P4'
_diffrn_measurement_method theta/2theta
_diffrn_radiation_monochromator graphite
_diffrn_radiation_source 'fine-focus sealed tube'
_diffrn_radiation_type MoK\a
_diffrn_radiation_wavelength 0.71073
_diffrn_reflns_av_R_equivalents 0.0207
_diffrn_reflns_av_sigmaI/netI 0.0243
_diffrn_reflns_limit_h_max 1
_diffrn_reflns_limit_h_min -10
_diffrn_reflns_limit_k_max 10
_diffrn_reflns_limit_k_min -10
_diffrn_reflns_limit_l_max 18
_diffrn_reflns_limit_l_min -18
_diffrn_reflns_number 4851
_diffrn_reflns_theta_full 27.50
_diffrn_reflns_theta_max 27.50
_diffrn_reflns_theta_min 1.46
_diffrn_standards_decay_% no
_diffrn_standards_interval_count 97
_diffrn_standards_number 3
_exptl_absorpt_coefficient_mu 5.649
_exptl_absorpt_correction_T_max 0.044
_exptl_absorpt_correction_T_min 0.009
_exptl_absorpt_correction_type empirical
_exptl_crystal_colour green
_exptl_crystal_density_diffrn 2.560
_exptl_crystal_density_method 'not measured'
_exptl_crystal_description block
_exptl_crystal_F_000 636
_exptl_crystal_size_max 0.60
_exptl_crystal_size_mid 0.36
_exptl_crystal_size_min 0.18
_refine_diff_density_max 3.215
_refine_diff_density_min -2.660
_refine_diff_density_rms 0.285
_refine_ls_extinction_coef 0.0460(19)
_refine_ls_extinction_expression Fc^*^=kFc[1+0.001xFc^2^\l^3^/sin(2\q)]^-1/4^
_refine_ls_extinction_method SHELXL
_refine_ls_goodness_of_fit_ref 1.132
_refine_ls_hydrogen_treatment mixed
_refine_ls_matrix_type full
_refine_ls_number_parameters 254
_refine_ls_number_reflns 3981
_refine_ls_number_restraints 0
_refine_ls_restrained_S_all 1.132
_refine_ls_R_factor_all 0.0429
_refine_ls_R_factor_gt 0.0423
_refine_ls_shift/su_max 0.002
_refine_ls_shift/su_mean 0.000
_refine_ls_structure_factor_coef Fsqd
_refine_ls_weighting_details 'calc w=1/[\s^2^(Fo^2^)+(0.0788P)^2^+1.5392P] where P=(Fo^2^+2Fc^2^)/3'
_refine_ls_weighting_scheme calc
_refine_ls_wR_factor_gt 0.1154
_refine_ls_wR_factor_ref 0.1163
_reflns_number_gt 3841
_reflns_number_total 3981
_reflns_threshold_expression >2sigma(I)
_cod_data_source_file 1267-1598.cff
_cod_data_source_block Pr2(C4H4O4)3*2H2O
_cod_original_sg_symbol_H-M P-1
_cod_database_code 8101829

loop_
_symmetry_equiv_pos_as_xyz
'x, y, z'
'-x, -y, -z'

loop_
_atom_site_label
_atom_site_type_symbol
_atom_site_fract_x
_atom_site_fract_y
_atom_site_fract_z
_atom_site_U_iso_or_equiv
_atom_site_adp_type
_atom_site_occupancy
_atom_site_symmetry_multiplicity
_atom_site_Wyckoff_symbol
_atom_site_calc_flag
_atom_site_refinement_flags
_atom_site_disorder_assembly
_atom_site_disorder_group
Pr1 Pr 0.40906(3) 1.01112(3) 0.796832(18) 0.02344(14) Uani 1 2 i d . . .
Pr2 Pr 0.86996(3) 0.92983(3) 0.710050(18) 0.02362(14) Uani 1 2 i d . . .
O1 O 0.6565(5) 0.8458(5) 0.8180(2) 0.0306(7) Uani 1 2 i d . . .
O2 O 0.4425(5) 0.7867(5) 0.9014(3) 0.0339(7) Uani 1 2 i d . . .
C1 C 0.5883(6) 0.7670(6) 0.8815(3) 0.0265(9) Uani 1 2 i d . . .
C2 C 0.6769(7) 0.6453(6) 0.9277(4) 0.0313(10) Uani 1 2 i d . . .
H2A H 0.6761 0.5503 0.8790 0.051 Uiso 1 2 i calc R . .
H2B H 0.6081 0.5989 0.9750 0.051 Uiso 1 2 i calc R . .
C3 C 0.8675(6) 0.7263(6) 0.9764(3) 0.0279(9) Uani 1 2 i d . . .
H3A H 0.9224 0.6360 0.9928 0.051 Uiso 1 2 i calc R . .
H3B H 0.9332 0.7855 0.9316 0.051 Uiso 1 2 i calc R . .
C4 C 0.8801(6) 0.8528(6) 1.0670(3) 0.0269(8) Uani 1 2 i d . . .
O3 O 0.7522(5) 0.9141(5) 1.0770(3) 0.0348(8) Uani 1 2 i d . . .
O4 O 1.0235(5) 0.8899(5) 1.1256(3) 0.0340(8) Uani 1 2 i d . . .
O5 O 0.3955(5) 1.3183(5) 0.7904(3) 0.0435(9) Uani 1 2 i d . . .
O6 O 0.1654(4) 1.1291(4) 0.7066(3) 0.0305(7) Uani 1 2 i d . . .
C5 C 0.2531(7) 1.2865(7) 0.7372(4) 0.0307(10) Uani 1 2 i d . . .
C6 C 0.1785(8) 1.4300(7) 0.7071(4) 0.0357(11) Uani 1 2 i d . . .
H6A H 0.0934 1.3880 0.6488 0.051 Uiso 1 2 i calc R . .
H6B H 0.2730 1.5211 0.6940 0.051 Uiso 1 2 i calc R . .
C7 C 0.0878(7) 1.5008(6) 0.7869(4) 0.0329(10) Uani 1 2 i d . . .
H7A H -0.0081 1.4101 0.7991 0.051 Uiso 1 2 i calc R . .
H7B H 0.1725 1.5404 0.8456 0.051 Uiso 1 2 i calc R . .
C8 C 0.0161(7) 1.6467(6) 0.7585(4) 0.0288(9) Uani 1 2 i d . . .
O7 O 0.1193(5) 1.7974(4) 0.7714(3) 0.0314(7) Uani 1 2 i d . . .
O8 O -0.1404(5) 1.6214(5) 0.7238(4) 0.0452(10) Uani 1 2 i d . . .
O9 O 0.3536(5) 0.8369(6) 0.6366(3) 0.0400(9) Uani 1 2 i d . . .
O10 O 0.6023(5) 0.7760(5) 0.6029(3) 0.0388(8) Uani 1 2 i d . . .
C9 C 0.4411(6) 0.7604(6) 0.5846(3) 0.0257(8) Uani 1 2 i d . . .
C10 C 0.3423(6) 0.6393(5) 0.4950(3) 0.0260(8) Uani 1 2 i d . . .
H10A H 0.2165 0.6306 0.4916 0.051 Uiso 1 2 i calc R . .
H10B H 0.3606 0.5259 0.4986 0.051 Uiso 1 2 i calc R . .
C11 C 0.4038(7) 0.7001(6) 0.4042(3) 0.0285(9) Uani 1 2 i d . . .
H11A H 0.5289 0.7579 0.4187 0.051 Uiso 1 2 i calc R . .
H11B H 0.3897 0.6007 0.3559 0.051 Uiso 1 2 i calc R . .
C12 C 0.3048(7) 0.8199(7) 0.3635(4) 0.0286(10) Uani 1 2 i d . . .
O11 O 0.1887(5) 0.8670(6) 0.4038(3) 0.0425(9) Uani 1 2 i d . . .
O12 O 0.3389(5) 0.8697(4) 0.2850(2) 0.0301(7) Uani 1 2 i d . . .
O13 O 0.9981(6) 0.8279(6) 0.5661(3) 0.0480(10) Uani 1 2 i d . . .
O14 O 0.6574(5) 1.1870(5) 0.9213(3) 0.0360(8) Uani 1 2 i d . . .
H13A H 0.9727 0.8580 0.5296 0.024 Uiso 1 2 i d . . .
H13B H 1.0997 0.8301 0.5861 0.050 Uiso 1 2 i d . . .
H14A H 0.7431 1.1700 0.9076 0.050 Uiso 1 2 i d . . .
H14B H 0.6311 1.2146 0.9737 0.050 Uiso 1 2 i d . . .

loop_
_atom_site_aniso_label
_atom_site_aniso_U_11
_atom_site_aniso_U_22
_atom_site_aniso_U_33
_atom_site_aniso_U_23
_atom_site_aniso_U_13
_atom_site_aniso_U_12
Pr1 0.02222(18) 0.02293(19) 0.02470(19) 0.00156(11) 0.00313(11) 0.00613(11)
Pr2 0.02221(18) 0.02439(19) 0.02427(19) 0.00300(11) 0.00286(11) 0.00667(11)
O1 0.0332(17) 0.0317(17) 0.0316(17) 0.0090(14) 0.0085(13) 0.0133(14)
O2 0.0301(17) 0.0404(19) 0.0327(17) 0.0079(14) 0.0063(14) 0.0101(14)
C1 0.027(2) 0.023(2) 0.025(2) 0.0007(17) 0.0009(17) 0.0033(17)
C2 0.034(2) 0.025(2) 0.032(2) 0.0027(18) -0.0003(19) 0.0052(18)
C3 0.029(2) 0.027(2) 0.027(2) -0.0013(16) -0.0003(16) 0.0091(17)
C4 0.026(2) 0.026(2) 0.026(2) 0.0041(16) 0.0049(16) 0.0018(16)
O3 0.0312(17) 0.045(2) 0.0285(16) -0.0033(14) 0.0067(13) 0.0130(15)
O4 0.0301(18) 0.041(2) 0.0285(17) 0.0004(14) 0.0009(14) 0.0083(15)
O5 0.039(2) 0.0247(17) 0.062(3) 0.0015(17) -0.0061(18) 0.0065(15)
O6 0.0289(16) 0.0232(15) 0.0386(18) 0.0045(13) 0.0036(13) 0.0060(13)
C5 0.036(3) 0.025(2) 0.035(2) 0.0085(19) 0.010(2) 0.0104(19)
C6 0.046(3) 0.026(2) 0.039(3) 0.008(2) 0.010(2) 0.013(2)
C7 0.036(2) 0.025(2) 0.038(3) 0.0043(19) 0.005(2) 0.0084(19)
C8 0.030(2) 0.024(2) 0.030(2) -0.0003(17) 0.0050(18) 0.0053(18)
O7 0.0272(16) 0.0240(16) 0.043(2) 0.0080(14) 0.0022(14) 0.0073(13)
O8 0.0302(18) 0.0270(18) 0.073(3) 0.0035(18) -0.0045(18) 0.0047(14)
O9 0.0309(19) 0.053(2) 0.0325(19) -0.0073(17) 0.0030(15) 0.0110(17)
O10 0.0288(17) 0.045(2) 0.0374(19) -0.0074(16) -0.0042(14) 0.0101(15)
C9 0.029(2) 0.0253(19) 0.0227(19) 0.0024(15) 0.0034(15) 0.0069(16)
C10 0.028(2) 0.0227(19) 0.0254(19) 0.0027(15) 0.0010(16) 0.0058(16)
C11 0.033(2) 0.029(2) 0.024(2) 0.0041(17) 0.0024(17) 0.0107(19)
C12 0.026(2) 0.032(2) 0.026(2) 0.0051(18) 0.0023(17) 0.0045(18)
O11 0.045(2) 0.056(2) 0.043(2) 0.0236(19) 0.0204(17) 0.0295(19)
O12 0.0347(17) 0.0294(16) 0.0282(16) 0.0089(13) 0.0077(13) 0.0082(13)
O13 0.045(2) 0.063(3) 0.036(2) -0.0004(19) 0.0134(17) 0.015(2)
O14 0.0305(18) 0.045(2) 0.0290(17) -0.0029(15) 0.0019(14) 0.0087(15)

loop_
_atom_type_symbol
_atom_type_description
_atom_type_scat_dispersion_real
_atom_type_scat_dispersion_imag
_atom_type_scat_source
C C 0.0033 0.0016 'International Tables Vol C Tables 4.2.6.8 and 6.1.1.4'
H H 0.0000 0.0000 'International Tables Vol C Tables 4.2.6.8 and 6.1.1.4'
O O 0.0106 0.0060 'International Tables Vol C Tables 4.2.6.8 and 6.1.1.4'
Pr Pr -0.2180 2.8214 'International Tables Vol C Tables 4.2.6.8 and 6.1.1.4'

loop_
_geom_angle_atom_site_label_1
_geom_angle_atom_site_label_2
_geom_angle_atom_site_label_3
_geom_angle
_geom_angle_site_symmetry_1
_geom_angle_site_symmetry_3
_geom_angle_publ_flag
O3 Pr1 O9 139.55(13) 2_677 . ?
O3 Pr1 O7 72.07(13) 2_677 1_545 ?
O9 Pr1 O7 69.41(14) . 1_545 ?
O3 Pr1 O12 142.31(13) 2_677 2_676 ?
O9 Pr1 O12 73.52(13) . 2_676 ?
O7 Pr1 O12 142.76(12) 1_545 2_676 ?
O3 Pr1 O14 79.33(13) 2_677 . ?
O9 Pr1 O14 140.99(13) . . ?
O7 Pr1 O14 144.05(13) 1_545 . ?
O12 Pr1 O14 71.84(12) 2_676 . ?
O3 Pr1 O2 79.61(13) 2_677 . ?
O9 Pr1 O2 100.38(15) . . ?
O7 Pr1 O2 73.21(12) 1_545 . ?
O12 Pr1 O2 117.87(11) 2_676 . ?
O14 Pr1 O2 80.71(13) . . ?
O3 Pr1 O5 73.65(15) 2_677 . ?
O9 Pr1 O5 112.79(16) . . ?
O7 Pr1 O5 115.45(12) 1_545 . ?
O12 Pr1 O5 75.88(13) 2_676 . ?
O14 Pr1 O5 75.25(14) . . ?
O2 Pr1 O5 146.74(14) . . ?
O3 Pr1 O6 77.33(12) 2_677 . ?
O9 Pr1 O6 78.25(13) . . ?
O7 Pr1 O6 69.67(11) 1_545 . ?
O12 Pr1 O6 99.57(11) 2_676 . ?
O14 Pr1 O6 124.78(12) . . ?
O2 Pr1 O6 140.75(11) . . ?
O5 Pr1 O6 50.34(12) . . ?
O3 Pr1 O1 123.92(12) 2_677 . ?
O9 Pr1 O1 80.09(13) . . ?
O7 Pr1 O1 107.73(11) 1_545 . ?
O12 Pr1 O1 68.53(11) 2_676 . ?
O14 Pr1 O1 71.00(12) . . ?
O2 Pr1 O1 49.88(11) . . ?
O5 Pr1 O1 136.77(13) . . ?
O6 Pr1 O1 157.58(11) . . ?
O3 Pr1 C5 74.11(14) 2_677 . ?
O9 Pr1 C5 96.23(15) . . ?
O7 Pr1 C5 93.45(13) 1_545 . ?
O12 Pr1 C5 86.94(13) 2_676 . ?
O14 Pr1 C5 99.28(15) . . ?
O2 Pr1 C5 153.19(13) . . ?
O5 Pr1 C5 24.35(14) . . ?
O6 Pr1 C5 25.99(13) . . ?
O1 Pr1 C5 155.29(13) . . ?
O3 Pr1 C1 101.31(13) 2_677 . ?
O9 Pr1 C1 91.36(14) . . ?
O7 Pr1 C1 91.11(12) 1_545 . ?
O12 Pr1 C1 93.29(12) 2_676 . ?
O14 Pr1 C1 73.39(13) . . ?
O2 Pr1 C1 24.72(13) . . ?
O5 Pr1 C1 148.62(13) . . ?
O6 Pr1 C1 160.33(12) . . ?
O1 Pr1 C1 25.21(12) . . ?
C5 Pr1 C1 172.14(15) . . ?
O3 Pr1 Pr2 150.14(9) 2_677 . ?
O9 Pr1 Pr2 67.81(10) . . ?
O7 Pr1 Pr2 126.02(8) 1_545 . ?
O12 Pr1 Pr2 35.70(8) 2_676 . ?
O14 Pr1 Pr2 73.64(9) . . ?
O2 Pr1 Pr2 83.71(8) . . ?
O5 Pr1 Pr2 110.53(11) . . ?
O6 Pr1 Pr2 129.05(8) . . ?
O1 Pr1 Pr2 33.85(8) . . ?
C5 Pr1 Pr2 122.27(11) . . ?
C1 Pr1 Pr2 59.06(10) . . ?
O10 Pr2 O1 76.24(13) . . ?
O10 Pr2 O6 140.04(13) . 1_655 ?
O1 Pr2 O6 141.68(12) . 1_655 ?
O10 Pr2 O8 77.26(14) . 1_645 ?
O1 Pr2 O8 74.24(14) . 1_645 ?
O6 Pr2 O8 117.89(12) 1_655 1_645 ?
O10 Pr2 O11 74.58(15) . 2_676 ?
O1 Pr2 O11 118.40(12) . 2_676 ?
O6 Pr2 O11 74.20(13) 1_655 2_676 ?
O8 Pr2 O11 144.56(16) 1_645 2_676 ?
O10 Pr2 O13 79.45(14) . . ?
O1 Pr2 O13 144.99(15) . . ?
O6 Pr2 O13 70.14(14) 1_655 . ?
O8 Pr2 O13 76.10(17) 1_645 . ?
O11 Pr2 O13 77.95(14) 2_676 . ?
O10 Pr2 O4 141.68(13) . 2_777 ?
O1 Pr2 O4 69.82(13) . 2_777 ?
O6 Pr2 O4 71.89(13) 1_655 2_777 ?
O8 Pr2 O4 109.03(15) 1_645 2_777 ?
O11 Pr2 O4 106.40(15) 2_676 2_777 ?
O13 Pr2 O4 138.81(14) . 2_777 ?
O10 Pr2 O7 125.04(13) . 1_645 ?
O1 Pr2 O7 101.56(11) . 1_645 ?
O6 Pr2 O7 69.87(11) 1_655 1_645 ?
O8 Pr2 O7 50.72(12) 1_645 1_645 ?
O11 Pr2 O7 139.44(12) 2_676 1_645 ?
O13 Pr2 O7 72.70(14) . 1_645 ?
O4 Pr2 O7 79.82(13) 2_777 1_645 ?
O10 Pr2 O12 74.42(12) . 2_676 ?
O1 Pr2 O12 69.82(11) . 2_676 ?
O6 Pr2 O12 103.38(11) 1_655 2_676 ?
O8 Pr2 O12 138.36(12) 1_645 2_676 ?
O11 Pr2 O12 50.56(11) 2_676 2_676 ?
O13 Pr2 O12 126.53(13) . 2_676 ?
O4 Pr2 O12 77.57(12) 2_777 2_676 ?
O7 Pr2 O12 157.37(11) 1_645 2_676 ?
O10 Pr2 C8 100.89(14) . 1_645 ?
O1 Pr2 C8 87.02(13) . 1_645 ?
O6 Pr2 C8 94.63(13) 1_655 1_645 ?
O8 Pr2 C8 24.78(13) 1_645 1_645 ?
O11 Pr2 C8 151.14(13) 2_676 1_645 ?
O13 Pr2 C8 73.22(15) . 1_645 ?
O4 Pr2 C8 94.69(14) 2_777 1_645 ?
O7 Pr2 C8 25.95(13) 1_645 1_645 ?
O12 Pr2 C8 156.84(12) 2_676 1_645 ?
O10 Pr2 C12 71.47(14) . 2_676 ?
O1 Pr2 C12 94.09(13) . 2_676 ?
O6 Pr2 C12 89.60(13) 1_655 2_676 ?
O8 Pr2 C12 148.46(14) 1_645 2_676 ?
O11 Pr2 C12 24.99(13) 2_676 2_676 ?
O13 Pr2 C12 101.67(15) . 2_676 ?
O4 Pr2 C12 93.40(14) 2_777 2_676 ?
O7 Pr2 C12 159.46(13) 1_645 2_676 ?
O12 Pr2 C12 25.64(12) 2_676 2_676 ?
C8 Pr2 C12 171.71(15) 1_645 2_676 ?
O10 Pr2 Pr1 65.51(9) . . ?
O1 Pr2 Pr1 36.61(8) . . ?
O6 Pr2 Pr1 132.46(8) 1_655 . ?
O8 Pr2 Pr1 105.49(10) 1_645 . ?
O11 Pr2 Pr1 81.85(9) 2_676 . ?
O13 Pr2 Pr1 143.12(10) . . ?
O4 Pr2 Pr1 76.60(9) 2_777 . ?
O7 Pr2 Pr1 137.27(8) 1_645 . ?
O12 Pr2 Pr1 34.25(8) 2_676 . ?
C8 Pr2 Pr1 122.91(10) 1_645 . ?
C12 Pr2 Pr1 57.52(10) 2_676 . ?
C1 O1 Pr2 157.3(3) . . ?
C1 O1 Pr1 93.2(3) . . ?
Pr2 O1 Pr1 109.54(13) . . ?
C1 O2 Pr1 98.0(3) . . ?
O2 C1 O1 118.7(4) . . ?
O2 C1 C2 121.2(4) . . ?
O1 C1 C2 120.0(4) . . ?
O2 C1 Pr1 57.3(3) . . ?
O1 C1 Pr1 61.6(2) . . ?
C2 C1 Pr1 178.0(3) . . ?
C1 C2 C3 114.3(4) . . ?
C1 C2 H2A 108.7 . . ?
C3 C2 H2A 108.7 . . ?
C1 C2 H2B 108.7 . . ?
C3 C2 H2B 108.7 . . ?
H2A C2 H2B 107.6 . . ?
C4 C3 C2 112.9(4) . . ?
C4 C3 H3A 109.0 . . ?
C2 C3 H3A 109.0 . . ?
C4 C3 H3B 109.0 . . ?
C2 C3 H3B 109.0 . . ?
H3A C3 H3B 107.8 . . ?
O3 C4 O4 125.0(4) . . ?
O3 C4 C3 118.0(4) . . ?
O4 C4 C3 116.9(4) . . ?
C4 O3 Pr1 138.7(3) . 2_677 ?
C4 O4 Pr2 134.3(3) . 2_777 ?
C5 O5 Pr1 97.3(3) . . ?
C5 O6 Pr2 140.1(3) . 1_455 ?
C5 O6 Pr1 92.0(3) . . ?
Pr2 O6 Pr1 108.12(12) 1_455 . ?
O5 C5 O6 120.3(5) . . ?
O5 C5 C6 120.3(5) . . ?
O6 C5 C6 119.4(5) . . ?
O5 C5 Pr1 58.3(3) . . ?
O6 C5 Pr1 62.0(3) . . ?
C6 C5 Pr1 178.5(4) . . ?
C5 C6 C7 110.0(5) . . ?
C5 C6 H6A 109.7 . . ?
C7 C6 H6A 109.7 . . ?
C5 C6 H6B 109.7 . . ?
C7 C6 H6B 109.7 . . ?
H6A C6 H6B 108.2 . . ?
C8 C7 C6 110.5(5) . . ?
C8 C7 H7A 109.6 . . ?
C6 C7 H7A 109.6 . . ?
C8 C7 H7B 109.6 . . ?
C6 C7 H7B 109.6 . . ?
H7A C7 H7B 108.1 . . ?
O8 C8 O7 120.4(5) . . ?
O8 C8 C7 120.3(5) . . ?
O7 C8 C7 119.3(5) . . ?
O8 C8 Pr2 59.1(3) . 1_465 ?
O7 C8 Pr2 61.3(2) . 1_465 ?
C7 C8 Pr2 177.7(4) . 1_465 ?
C8 O7 Pr1 155.3(3) . 1_565 ?
C8 O7 Pr2 92.7(3) . 1_465 ?
Pr1 O7 Pr2 110.68(13) 1_565 1_465 ?
C8 O8 Pr2 96.1(3) . 1_465 ?
C9 O9 Pr1 136.7(3) . . ?
C9 O10 Pr2 144.3(3) . . ?
O10 C9 O9 124.5(4) . . ?
O10 C9 C10 117.1(4) . . ?
O9 C9 C10 118.4(4) . . ?
C9 C10 C11 111.8(4) . . ?
C9 C10 H10A 109.2 . . ?
C11 C10 H10A 109.2 . . ?
C9 C10 H10B 109.2 . . ?
C11 C10 H10B 109.2 . . ?
H10A C10 H10B 107.9 . . ?
C12 C11 C10 113.7(4) . . ?
C12 C11 H11A 108.8 . . ?
C10 C11 H11A 108.8 . . ?
C12 C11 H11B 108.8 . . ?
C10 C11 H11B 108.8 . . ?
H11A C11 H11B 107.7 . . ?
O11 C12 O12 119.9(5) . . ?
O11 C12 C11 121.5(5) . . ?
O12 C12 C11 118.5(4) . . ?
O11 C12 Pr2 58.9(3) . 2_676 ?
O12 C12 Pr2 61.2(3) . 2_676 ?
C11 C12 Pr2 176.6(4) . 2_676 ?
C12 O11 Pr2 96.1(3) . 2_676 ?
C12 O12 Pr1 141.6(3) . 2_676 ?
C12 O12 Pr2 93.1(3) . 2_676 ?
Pr1 O12 Pr2 110.05(12) 2_676 2_676 ?
Pr2 O13 H13A 111.5 . . ?
Pr2 O13 H13B 105.8 . . ?
H13A O13 H13B 125.7 . . ?
Pr1 O14 H14A 107.6 . . ?
Pr1 O14 H14B 116.0 . . ?
H14A O14 H14B 130.8 . . ?

loop_
_geom_bond_atom_site_label_1
_geom_bond_atom_site_label_2
_geom_bond_distance
_geom_bond_site_symmetry_2
_geom_bond_publ_flag
Pr1 O3 2.418(3) 2_677 ?
Pr1 O9 2.463(4) . ?
Pr1 O7 2.474(4) 1_545 ?
Pr1 O12 2.479(3) 2_676 ?
Pr1 O14 2.494(4) . ?
Pr1 O2 2.524(4) . ?
Pr1 O5 2.530(4) . ?
Pr1 O6 2.606(3) . ?
Pr1 O1 2.618(3) . ?
Pr1 C5 2.949(5) . ?
Pr1 C1 2.971(5) . ?
Pr1 Pr2 4.1377(10) . ?
Pr2 O10 2.416(4) . ?
Pr2 O1 2.446(4) . ?
Pr2 O6 2.509(4) 1_655 ?
Pr2 O8 2.516(4) 1_645 ?
Pr2 O11 2.522(4) 2_676 ?
Pr2 O13 2.525(4) . ?
Pr2 O4 2.534(4) 2_777 ?
Pr2 O7 2.561(3) 1_645 ?
Pr2 O12 2.570(3) 2_676 ?
Pr2 C8 2.915(5) 1_645 ?
Pr2 C12 2.928(5) 2_676 ?
O1 C1 1.267(6) . ?
O2 C1 1.255(6) . ?
C1 C2 1.502(7) . ?
C2 C3 1.528(7) . ?
C2 H2A 0.9700 . ?
C2 H2B 0.9700 . ?
C3 C4 1.525(6) . ?
C3 H3A 0.9700 . ?
C3 H3B 0.9700 . ?
C4 O3 1.237(6) . ?
C4 O4 1.268(6) . ?
O3 Pr1 2.418(3) 2_677 ?
O4 Pr2 2.534(4) 2_777 ?
O5 C5 1.226(7) . ?
O6 C5 1.293(6) . ?
O6 Pr2 2.509(3) 1_455 ?
C5 C6 1.504(7) . ?
C6 C7 1.536(8) . ?
C6 H6A 0.9700 . ?
C6 H6B 0.9700 . ?
C7 C8 1.501(7) . ?
C7 H7A 0.9700 . ?
C7 H7B 0.9700 . ?
C8 O8 1.229(6) . ?
C8 O7 1.277(6) . ?
C8 Pr2 2.915(5) 1_465 ?
O7 Pr1 2.474(4) 1_565 ?
O7 Pr2 2.561(3) 1_465 ?
O8 Pr2 2.516(4) 1_465 ?
O9 C9 1.272(6) . ?
O10 C9 1.236(6) . ?
C9 C10 1.513(6) . ?
C10 C11 1.528(6) . ?
C10 H10A 0.9700 . ?
C10 H10B 0.9700 . ?
C11 C12 1.505(7) . ?
C11 H11A 0.9700 . ?
C11 H11B 0.9700 . ?
C12 O11 1.244(6) . ?
C12 O12 1.269(6) . ?
C12 Pr2 2.928(5) 2_676 ?
O11 Pr2 2.522(4) 2_676 ?
O12 Pr1 2.479(3) 2_676 ?
O12 Pr2 2.570(3) 2_676 ?
O13 H13A 0.6291 . ?
O13 H13B 0.8102 . ?
O14 H14A 0.7623 . ?
O14 H14B 0.8162 . ?
